data_4027517
loop_
_publ_author_name
'Sharavathi G. Parameswarappa'
'F. Christopher Pigge'

_publ_section_title
;
 Intramolecular Cyclization Manifolds of 4-Alkylpyridines Bearing
 Ambiphilic Side Chains: Construction of Spirodihydropyridines or Benzylic
 Cyclization via Anhydrobase Intermediates
;
_journal_name_full 'Journal of Organic Chemistry'
_journal_page_first 8038
_journal_page_last 8048
_journal_paper_doi 10.1021/jo301247c
_journal_volume 77
_journal_year 2012
_chemical_formula_sum 'C13 H13 N O4'
_chemical_formula_weight 247.24
_chemical_name_systematic
; 
 ? 
;
_space_group_IT_number 2
_symmetry_cell_setting triclinic
_symmetry_space_group_name_Hall '-P 1'
_symmetry_space_group_name_H-M 'P -1'
_atom_sites_solution_hydrogens geom
_atom_sites_solution_primary direct
_atom_sites_solution_secondary difmap
_audit_creation_method SHELXL-97
_cell_angle_alpha 110.235(5)
_cell_angle_beta 93.780(5)
_cell_angle_gamma 93.453(5)
_cell_formula_units_Z 2
_cell_length_a 7.3151(8)
_cell_length_b 7.7610(9)
_cell_length_c 11.2261(12)
_cell_measurement_temperature 200(2)
_cell_volume 594.35(12)
_computing_structure_refinement 'SHELXL-97 (Sheldrick, 1997)'
_computing_structure_solution 'SHELXS-97 (Sheldrick, 1990)'
_diffrn_ambient_temperature 200(2)
_diffrn_measured_fraction_theta_full 0.985
_diffrn_measured_fraction_theta_max 0.985
_diffrn_radiation_monochromator graphite
_diffrn_radiation_source 'fine-focus sealed tube'
_diffrn_radiation_type MoK\a
_diffrn_radiation_wavelength 0.71073
_diffrn_reflns_av_R_equivalents 0.0261
_diffrn_reflns_av_sigmaI/netI 0.0391
_diffrn_reflns_limit_h_max 8
_diffrn_reflns_limit_h_min -8
_diffrn_reflns_limit_k_max 9
_diffrn_reflns_limit_k_min -9
_diffrn_reflns_limit_l_max 13
_diffrn_reflns_limit_l_min -13
_diffrn_reflns_number 3967
_diffrn_reflns_theta_full 25.40
_diffrn_reflns_theta_max 25.40
_diffrn_reflns_theta_min 1.94
_exptl_absorpt_coefficient_mu 0.103
_exptl_absorpt_correction_T_max 0.9948
_exptl_absorpt_correction_T_min 0.9867
_exptl_crystal_density_diffrn 1.382
_exptl_crystal_F_000 260
_exptl_crystal_size_max 0.13
_exptl_crystal_size_mid 0.11
_exptl_crystal_size_min 0.05
_refine_diff_density_max 0.737
_refine_diff_density_min -0.480
_refine_diff_density_rms 0.157
_refine_ls_extinction_coef 0.27(4)
_refine_ls_extinction_expression Fc^*^=kFc[1+0.001xFc^2^\l^3^/sin(2\q)]^-1/4^
_refine_ls_extinction_method SHELXL
_refine_ls_goodness_of_fit_ref 1.391
_refine_ls_hydrogen_treatment mixed
_refine_ls_matrix_type full
_refine_ls_number_parameters 154
_refine_ls_number_reflns 2163
_refine_ls_number_restraints 0
_refine_ls_restrained_S_all 1.391
_refine_ls_R_factor_all 0.0993
_refine_ls_R_factor_gt 0.0688
_refine_ls_shift/su_max 0.002
_refine_ls_shift/su_mean 0.000
_refine_ls_structure_factor_coef Fsqd
_refine_ls_weighting_details 'calc w=1/[\s^2^(Fo^2^)+(0.1000P)^2^+0.0000P] where P=(Fo^2^+2Fc^2^)/3'
_refine_ls_weighting_scheme calc
_refine_ls_wR_factor_gt 0.1695
_refine_ls_wR_factor_ref 0.2008
_reflns_number_gt 1561
_reflns_number_total 2163
_reflns_threshold_expression >2sigma(I)
_cod_data_source_file jo301247c_si_002.cif
_cod_data_source_block fcp116
_cod_original_cell_volume 594.35(11)
_cod_database_code 4027517

loop_
_symmetry_equiv_pos_as_xyz
'x, y, z'
'-x, -y, -z'

loop_
_atom_site_label
_atom_site_type_symbol
_atom_site_fract_x
_atom_site_fract_y
_atom_site_fract_z
_atom_site_U_iso_or_equiv
_atom_site_adp_type
_atom_site_occupancy
_atom_site_symmetry_multiplicity
_atom_site_calc_flag
_atom_site_refinement_flags
O4 O 0.1240(2) 0.3770(2) 0.29936(16) 0.0359(5) Uani 1 1 d .
O3 O 0.7704(2) 1.0879(2) 0.73154(17) 0.0392(5) Uani 1 1 d .
N1 N 0.5266(3) 0.8931(3) 0.6224(2) 0.0324(6) Uani 1 1 d .
O2 O 0.4992(3) 1.1097(3) 0.81828(18) 0.0461(6) Uani 1 1 d .
C12 C 0.3469(4) 0.8168(4) 0.6139(3) 0.0358(6) Uani 1 1 d .
H12A H 0.2743 0.8656 0.6830 0.043 Uiso 1 1 calc R
C11 C 0.3031(3) 0.4509(3) 0.2965(2) 0.0309(6) Uani 1 1 d .
C10 C 0.2739(4) 0.6758(3) 0.5103(2) 0.0351(7) Uani 1 1 d .
H10A H 0.1512 0.6265 0.5083 0.042 Uiso 1 1 calc R
C9 C 0.3769(3) 0.5967(3) 0.4012(2) 0.0315(6) Uani 1 1 d .
C8 C 0.5925(4) 1.0394(3) 0.7344(2) 0.0341(7) Uani 1 1 d .
C7 C 0.5613(4) 0.6818(4) 0.4139(3) 0.0351(6) Uani 1 1 d .
H7A H 0.6359 0.6384 0.3453 0.042 Uiso 1 1 calc R
C6 C 0.6306(4) 0.8212(4) 0.5202(2) 0.0348(6) Uani 1 1 d .
H6A H 0.7537 0.8715 0.5255 0.042 Uiso 1 1 calc R
C5 C 0.0765(3) 0.2350(3) 0.1842(3) 0.0355(7) Uani 1 1 d .
C14 C 0.3664(3) 0.3491(3) 0.1766(2) 0.0335(7) Uani 1 1 d .
C3 C 0.8551(4) 1.2339(4) 0.8455(3) 0.0411(7) Uani 1 1 d .
H3A H 0.8665 1.1892 0.9179 0.049 Uiso 1 1 calc R
H3B H 0.7796 1.3404 0.8684 0.049 Uiso 1 1 calc R
C2 C 1.0408(4) 1.2892(4) 0.8157(3) 0.0492(8) Uani 1 1 d .
H2A H 1.1027 1.3878 0.8905 0.074 Uiso 1 1 calc R
H2B H 1.0275 1.3333 0.7439 0.074 Uiso 1 1 calc R
H2C H 1.1140 1.1827 0.7931 0.074 Uiso 1 1 calc R
C1 C 0.2299(4) 0.2201(3) 0.1090(2) 0.0363(7) Uani 1 1 d .
H1A H 0.2348 0.1338 0.0254 0.044 Uiso 1 1 calc R
O1 O -0.0753(3) 0.1504(3) 0.16413(18) 0.0466(6) Uiso 1 1 d .
C4 C 0.5481(4) 0.3809(4) 0.1303(3) 0.0427(7) Uiso 1 1 d .
H4C H 0.5545 0.2911 0.0445 0.064 Uiso 1 1 calc R
H4D H 0.6473 0.3663 0.1882 0.064 Uiso 1 1 calc R
H4A H 0.5617 0.5059 0.1278 0.064 Uiso 1 1 calc R

loop_
_atom_site_aniso_label
_atom_site_aniso_U_11
_atom_site_aniso_U_22
_atom_site_aniso_U_33
_atom_site_aniso_U_23
_atom_site_aniso_U_13
_atom_site_aniso_U_12
O4 0.0329(10) 0.0374(10) 0.0330(10) 0.0072(8) 0.0026(8) 0.0011(8)
O3 0.0375(11) 0.0380(11) 0.0350(11) 0.0052(9) -0.0006(8) -0.0002(8)
N1 0.0345(12) 0.0302(11) 0.0293(12) 0.0065(9) 0.0027(9) 0.0032(9)
O2 0.0437(12) 0.0465(12) 0.0371(12) 0.0011(9) 0.0037(9) 0.0035(9)
C12 0.0373(15) 0.0370(14) 0.0327(14) 0.0104(12) 0.0076(11) 0.0068(11)
C11 0.0299(14) 0.0330(13) 0.0297(13) 0.0115(11) 0.0008(10) 0.0028(10)
C10 0.0351(15) 0.0350(14) 0.0321(14) 0.0082(12) 0.0020(11) 0.0014(11)
C9 0.0340(14) 0.0341(13) 0.0281(14) 0.0128(11) 0.0017(11) 0.0053(11)
C8 0.0367(15) 0.0336(14) 0.0310(14) 0.0104(12) 0.0011(12) 0.0026(11)
C7 0.0378(15) 0.0352(13) 0.0312(14) 0.0097(11) 0.0056(11) 0.0034(11)
C6 0.0359(14) 0.0370(14) 0.0303(14) 0.0105(12) 0.0030(11) 0.0019(11)
C5 0.0316(14) 0.0359(14) 0.0343(15) 0.0079(12) -0.0029(11) -0.0001(11)
C14 0.0354(14) 0.0357(13) 0.0295(14) 0.0117(11) -0.0001(11) 0.0044(11)
C3 0.0440(16) 0.0378(14) 0.0349(16) 0.0069(13) -0.0046(12) -0.0024(12)
C2 0.0450(17) 0.0458(16) 0.0535(19) 0.0158(15) -0.0015(14) -0.0033(13)
C1 0.0409(16) 0.0348(14) 0.0296(14) 0.0073(12) -0.0007(11) 0.0046(11)

loop_
_atom_type_symbol
_atom_type_description
_atom_type_scat_dispersion_real
_atom_type_scat_dispersion_imag
_atom_type_scat_source
C C 0.0033 0.0016 'International Tables Vol C Tables 4.2.6.8 and 6.1.1.4'
H H 0.0000 0.0000 'International Tables Vol C Tables 4.2.6.8 and 6.1.1.4'
N N 0.0061 0.0033 'International Tables Vol C Tables 4.2.6.8 and 6.1.1.4'
O O 0.0106 0.0060 'International Tables Vol C Tables 4.2.6.8 and 6.1.1.4'

loop_
_geom_angle_atom_site_label_1
_geom_angle_atom_site_label_2
_geom_angle_atom_site_label_3
_geom_angle
C5 O4 C11 107.73(19)
C8 O3 C3 115.2(2)
C6 N1 C12 118.6(2)
C6 N1 C8 123.6(2)
C12 N1 C8 117.8(2)
C10 C12 N1 121.5(2)
C9 C11 O4 117.5(2)
C9 C11 C14 134.5(2)
O4 C11 C14 108.0(2)
C12 C10 C9 121.9(2)
C11 C9 C7 123.7(2)
C11 C9 C10 121.7(2)
C7 C9 C10 114.5(2)
O2 C8 O3 126.0(2)
O2 C8 N1 123.5(2)
O3 C8 N1 110.5(2)
C6 C7 C9 121.8(2)
C7 C6 N1 121.7(2)
O1 C5 O4 119.6(2)
O1 C5 C1 132.7(3)
O4 C5 C1 107.7(2)
C1 C14 C11 107.8(2)
C1 C14 C4 125.2(2)
C11 C14 C4 126.9(2)
O3 C3 C2 106.9(2)
C14 C1 C5 108.8(2)

loop_
_geom_bond_atom_site_label_1
_geom_bond_atom_site_label_2
_geom_bond_distance
O4 C5 1.384(3)
O4 C11 1.405(3)
O3 C8 1.339(3)
O3 C3 1.453(3)
N1 C6 1.389(3)
N1 C12 1.393(3)
N1 C8 1.403(3)
O2 C8 1.194(3)
C12 C10 1.343(4)
C11 C9 1.369(4)
C11 C14 1.429(4)
C10 C9 1.449(4)
C9 C7 1.442(4)
C7 C6 1.346(4)
C5 O1 1.221(3)
C5 C1 1.435(4)
C14 C1 1.353(4)
C14 C4 1.496(4)
C3 C2 1.493(4)
